data_4103139
loop_
_publ_author_name
'Shuichi Hiraoka'
'Takashi Nakamura'
'Motoo Shiro'
'Mitsuhiko Shionoya'

_publ_section_title
;
 In-Water Truly Monodisperse Aggregation of Gear-Shaped Amphiphiles Based
 on Hydrophobic Surface Engineering
;
_journal_name_full 'Journal of the American Chemical Society'
_journal_page_first 13223
_journal_page_last 13225
_journal_paper_doi 10.1021/ja1069135
_journal_volume 132
_journal_year 2010
_chemical_formula_moiety 'C372 H306 N18, 2(C9 H9 Br3), 6(H2 O), I12'
_chemical_formula_sum 'C390 H336 Br6 I12 N18 O6'
_chemical_formula_weight 7373.34
_space_group_IT_number 148
_symmetry_cell_setting trigonal
_symmetry_Int_Tables_number 148
_symmetry_space_group_name_Hall '-R 3'
_symmetry_space_group_name_H-M 'R -3 :H'
_cell_angle_alpha 90.0000
_cell_angle_beta 90.0000
_cell_angle_gamma 120.0000
_cell_formula_units_Z 3
_cell_length_a 37.4619(19)
_cell_length_b 37.4619(19)
_cell_length_c 20.9301(15)
_cell_measurement_reflns_used 25964
_cell_measurement_temperature 93.1
_cell_measurement_theta_max 33.4
_cell_measurement_theta_min 3.4
_cell_volume 25438(3)
_computing_cell_refinement 'PROCESS-AUTO (Rigaku, 1998)'
_computing_data_collection 'PROCESS-AUTO (Rigaku, 1998)'
_computing_data_reduction 'CrystalStructure (Rigaku & RAC 2007)'
_computing_molecular_graphics 'ORTEP (Johnson, 1976)'
_computing_publication_material 'CrystalStructure (Rigaku & RAC 2007)'
_computing_structure_refinement 'SHELXL97 (Sheldrick, 1997)'
_computing_structure_solution 'SHELXS97 (Sheldrick, 1997)'
_diffrn_ambient_temperature 93.1
_diffrn_detector_area_resol_mean 10.00
_diffrn_measured_fraction_theta_full 0.927
_diffrn_measured_fraction_theta_max 0.927
_diffrn_measurement_device_type 'Rigaku RAXIS-RAPID'
_diffrn_measurement_method \w
_diffrn_radiation_type 'Cu K\a'
_diffrn_radiation_wavelength 1.54187
_diffrn_reflns_av_R_equivalents 0.101
_diffrn_reflns_limit_h_max 26
_diffrn_reflns_limit_h_min -26
_diffrn_reflns_limit_k_max 26
_diffrn_reflns_limit_k_min -26
_diffrn_reflns_limit_l_max 14
_diffrn_reflns_limit_l_min -14
_diffrn_reflns_number 38603
_diffrn_reflns_theta_full 33.43
_diffrn_reflns_theta_max 33.43
_exptl_absorpt_coefficient_mu 9.898
_exptl_absorpt_correction_T_max 0.781
_exptl_absorpt_correction_T_min 0.242
_exptl_absorpt_correction_type multi-scan
_exptl_absorpt_process_details
;
    Higashi, T. (1995). Program for Absorption Correction.
    Rigaku Corporation, Tokyo, Japan.
;
_exptl_crystal_colour colorless
_exptl_crystal_density_diffrn 1.444
_exptl_crystal_density_method 'not measured'
_exptl_crystal_description needle
_exptl_crystal_F_000 11088.00
_exptl_crystal_size_max 0.17
_exptl_crystal_size_mid 0.06
_exptl_crystal_size_min 0.03
_refine_diff_density_max 0.89
_refine_diff_density_min -0.44
_refine_ls_extinction_method none
_refine_ls_goodness_of_fit_ref 1.421
_refine_ls_hydrogen_treatment constr
_refine_ls_number_parameters 167
_refine_ls_number_reflns 2001
_refine_ls_R_factor_gt 0.1452
_refine_ls_shift/su_max 0.0010
_refine_ls_structure_factor_coef Fsqd
_refine_ls_weighting_details 'w = 1/[\s^2^(Fo^2^)+(0.2000P)^2^+0.0000P] where P=(Fo^2^+2Fc^2^)/3'
_refine_ls_weighting_scheme calc
_refine_ls_wR_factor_ref 0.4109
_reflns_number_gt 1537
_reflns_number_total 2001
_reflns_threshold_expression F^2^>2.0\s(F^2^)
_cod_data_source_file ja1069135_si_002.cif
_cod_data_source_block '_081203'
_cod_original_sg_symbol_H-M 'R -3:H'
_cod_original_formula_sum 'C390 H336 Br6 I12 N18 O6 '
_cod_database_code 4103139

loop_
_symmetry_equiv_pos_as_xyz
'x, y, z'
'-y, x-y, z'
'-x+y, -x, z'
'x+2/3, y+1/3, z+1/3'
'-y+2/3, x-y+1/3, z+1/3'
'-x+y+2/3, -x+1/3, z+1/3'
'x+1/3, y+2/3, z+2/3'
'-y+1/3, x-y+2/3, z+2/3'
'-x+y+1/3, -x+2/3, z+2/3'
'-x, -y, -z'
'y, -x+y, -z'
'x-y, x, -z'
'-x+2/3, -y+1/3, -z+1/3'
'y+2/3, -x+y+1/3, -z+1/3'
'x-y+2/3, x+1/3, -z+1/3'
'-x+1/3, -y+2/3, -z+2/3'
'y+1/3, -x+y+2/3, -z+2/3'
'x-y+1/3, x+2/3, -z+2/3'

loop_
_atom_site_label
_atom_site_type_symbol
_atom_site_fract_x
_atom_site_fract_y
_atom_site_fract_z
_atom_site_U_iso_or_equiv
_atom_site_adp_type
_atom_site_occupancy
_atom_site_symmetry_multiplicity
_atom_site_calc_flag
_atom_site_refinement_flags
_atom_site_disorder_assembly
_atom_site_disorder_group
I1 I 0.61798(8) 0.69935(9) 0.50441(16) 0.219(2) Uani 1 1 d . . .
I2 I 0.51033(11) 0.44425(11) 0.36816(19) 0.252(2) Uani 1 1 d . . .
C1 C 0.3310(6) 0.4890(6) 0.0266(6) 0.112(8) Uiso 1 1 d GD . .
C2 C 0.2908(4) 0.4754(4) 0.0069(8) 0.142(10) Uiso 1 1 d GD . .
C3 C 0.2835(3) 0.4903(6) -0.0494(9) 0.133(9) Uiso 1 1 d GD . .
C4 C 0.3163(6) 0.5189(6) -0.0860(6) 0.152(11) Uiso 1 1 d GD . .
C5 C 0.3566(5) 0.5325(5) -0.0664(8) 0.133(9) Uiso 1 1 d GD . .
C6 C 0.3639(3) 0.5175(6) -0.0100(9) 0.158(11) Uiso 1 1 d GD . .
C7 C 0.3402(6) 0.4717(6) 0.0861(7) 0.135(9) Uiso 1 1 d GD . .
C8 C 0.3576(5) 0.4952(4) 0.1407(9) 0.128(9) Uiso 1 1 d G . .
H8 H 0.3648 0.5234 0.1415 0.154 Uiso 1 1 calc R . .
C9 C 0.3645(5) 0.4774(6) 0.1942(6) 0.152(10) Uiso 1 1 d G . .
H9 H 0.3764 0.4935 0.2315 0.182 Uiso 1 1 calc R . .
C10 C 0.3539(6) 0.4362(6) 0.1931(7) 0.142(10) Uiso 1 1 d GD . .
C11 C 0.3365(6) 0.4127(4) 0.1385(9) 0.148(10) Uiso 1 1 d G . .
H11 H 0.3293 0.3846 0.1377 0.178 Uiso 1 1 calc R . .
C12 C 0.3297(6) 0.4305(6) 0.0850(7) 0.166(11) Uiso 1 1 d G . .
H12 H 0.3178 0.4144 0.0477 0.199 Uiso 1 1 calc R . .
C13 C 0.3647(7) 0.4221(8) 0.2531(7) 0.150(11) Uiso 1 1 d GD . .
C14 C 0.3959(6) 0.4469(5) 0.2954(10) 0.161(11) Uiso 1 1 d G . .
H14 H 0.4126 0.4756 0.2873 0.193 Uiso 1 1 calc R . .
C15 C 0.4028(6) 0.4298(7) 0.3497(9) 0.185(13) Uiso 1 1 d G . .
H15 H 0.4241 0.4467 0.3786 0.222 Uiso 1 1 calc R . .
C16 C 0.3784(8) 0.3878(8) 0.3616(8) 0.198(14) Uiso 1 1 d G . .
H16 H 0.3831 0.3761 0.3987 0.238 Uiso 1 1 calc R . .
N1 N 0.3472(7) 0.3630(5) 0.3192(12) 0.207(12) Uiso 1 1 d GD . .
C18 C 0.3403(6) 0.3801(7) 0.2650(10) 0.213(15) Uiso 1 1 d G . .
H18 H 0.3190 0.3631 0.2360 0.256 Uiso 1 1 calc R . .
C17 C 0.3209(13) 0.3174(6) 0.323(2) 0.28(2) Uiso 1 1 d D . .
H17A H 0.3026 0.3073 0.2857 0.336 Uiso 1 1 calc R . .
H17B H 0.3044 0.3098 0.3621 0.336 Uiso 1 1 calc R . .
H17C H 0.3385 0.3049 0.3233 0.336 Uiso 1 1 calc R . .
C19 C 0.2563(5) 0.4382(5) 0.0399(10) 0.137(10) Uiso 1 1 d GD . .
C20 C 0.2432(6) 0.4442(4) 0.0990(10) 0.154(8) Uiso 1 1 d G . .
H20 H 0.2553 0.4710 0.1169 0.185 Uiso 1 1 calc R . .
C21 C 0.2124(6) 0.4108(7) 0.1321(7) 0.145(10) Uiso 1 1 d G . .
H21 H 0.2034 0.4148 0.1725 0.174 Uiso 1 1 calc R . .
C22 C 0.1947(5) 0.3714(5) 0.1060(10) 0.181(13) Uiso 1 1 d GD . .
C23 C 0.2078(6) 0.3655(4) 0.0469(10) 0.158(11) Uiso 1 1 d G . .
H23 H 0.1957 0.3386 0.0291 0.190 Uiso 1 1 calc R . .
C24 C 0.2386(6) 0.3989(7) 0.0138(7) 0.162(8) Uiso 1 1 d G . .
H24 H 0.2475 0.3948 -0.0267 0.194 Uiso 1 1 calc R . .
C25 C 0.2389(3) 0.4785(6) -0.0633(10) 0.133(9) Uiso 1 1 d GD . .
C26 C 0.2187(6) 0.4511(6) -0.1130(9) 0.146 Uiso 1 1 d G . .
H26 H 0.2327 0.4403 -0.1370 0.159 Uiso 1 1 calc R . .
C27 C 0.1781(6) 0.4395(5) -0.1275(8) 0.172(12) Uiso 1 1 d G . .
H27 H 0.1644 0.4207 -0.1615 0.206 Uiso 1 1 calc R . .
C28 C 0.1577(3) 0.4553(7) -0.0924(10) 0.147(11) Uiso 1 1 d GD . .
C29 C 0.1779(6) 0.4828(6) -0.0427(9) 0.152(11) Uiso 1 1 d G . .
H29 H 0.1639 0.4936 -0.0187 0.182 Uiso 1 1 calc R . .
C30 C 0.2184(6) 0.4944(5) -0.0282(8) 0.155(11) Uiso 1 1 d G . .
H30 H 0.2322 0.5131 0.0058 0.186 Uiso 1 1 calc R . .
C31 C 0.1148(4) 0.4443(8) -0.1107(11) 0.179(12) Uiso 1 1 d GD . .
C32 C 0.0899(7) 0.4087(7) -0.1454(10) 0.188(13) Uiso 1 1 d G . .
H32 H 0.1005 0.3916 -0.1590 0.226 Uiso 1 1 calc R . .
N2 N 0.0496(6) 0.3980(5) -0.1601(8) 0.192(10) Uiso 1 1 d G . .
C34 C 0.0341(4) 0.4231(7) -0.1401(10) 0.173(12) Uiso 1 1 d G . .
H34 H 0.0066 0.4158 -0.1502 0.207 Uiso 1 1 calc R . .
C35 C 0.0590(7) 0.4587(6) -0.1055(10) 0.169 Uiso 1 1 d G . .
H35 H 0.0484 0.4758 -0.0919 0.207 Uiso 1 1 calc R . .
C36 C 0.0993(6) 0.4694(5) -0.0908(9) 0.172(12) Uiso 1 1 d G . .
H36 H 0.1163 0.4937 -0.0671 0.206 Uiso 1 1 calc R . .
C37 C 0.3071(8) 0.5326(9) -0.1489(8) 0.219(7) Uiso 1 1 d GD . .
C38 C 0.3059(8) 0.5691(9) -0.1564(7) 0.229(7) Uiso 1 1 d G . .
H38 H 0.3090 0.5857 -0.1203 0.275 Uiso 1 1 calc R . .
C39 C 0.3003(7) 0.5810(6) -0.2170(7) 0.240(8) Uiso 1 1 d G . .
H39 H 0.2995 0.6058 -0.2221 0.288 Uiso 1 1 calc R . .
C40 C 0.2958(6) 0.5565(6) -0.2700(6) 0.262(8) Uiso 1 1 d G . .
C41 C 0.2969(7) 0.5201(7) -0.2624(9) 0.251(8) Uiso 1 1 d G . .
H41 H 0.2938 0.5034 -0.2985 0.302 Uiso 1 1 calc R . .
C42 C 0.3026(8) 0.5081(7) -0.2019(11) 0.234(8) Uiso 1 1 d G . .
H42 H 0.3033 0.4833 -0.1967 0.281 Uiso 1 1 calc R . .
C62 C 0.2897(11) 0.5693(8) -0.3351(6) 0.295(10) Uiso 1 1 d G . .
H62A H 0.2897 0.5954 -0.3319 0.354 Uiso 1 1 calc RD . .
H62B H 0.2633 0.5480 -0.3527 0.354 Uiso 1 1 calc R . .
H62C H 0.3121 0.5729 -0.3633 0.354 Uiso 1 1 calc R . .
C43 C 0.3901(5) 0.5640(6) -0.1092(9) 0.174(12) Uiso 1 1 d GD . .
C44 C 0.4050(6) 0.6061(7) -0.1040(8) 0.152(11) Uiso 1 1 d G . .
H44 H 0.3933 0.6162 -0.0737 0.182 Uiso 1 1 calc R . .
C45 C 0.4371(6) 0.6335(4) -0.1432(10) 0.173(12) Uiso 1 1 d G . .
H45 H 0.4472 0.6623 -0.1396 0.208 Uiso 1 1 calc R . .
C46 C 0.4542(5) 0.6188(6) -0.1875(9) 0.177(12) Uiso 1 1 d GD . .
C47 C 0.4393(6) 0.5767(7) -0.1927(8) 0.136(10) Uiso 1 1 d G . .
H47 H 0.4510 0.5666 -0.2230 0.164 Uiso 1 1 calc R . .
C48 C 0.4073(6) 0.5493(4) -0.1536(10) 0.147(10) Uiso 1 1 d G . .
H48 H 0.3971 0.5205 -0.1571 0.177 Uiso 1 1 calc R . .
C49 C 0.4860(7) 0.6481(9) -0.2331(12) 0.260(12) Uiso 1 1 d GD . .
C50 C 0.4923(8) 0.6875(10) -0.2438(12) 0.260(12) Uiso 1 1 d G . .
H50 H 0.4748 0.6958 -0.2242 0.312 Uiso 1 1 calc R . .
C51 C 0.5242(8) 0.7146(7) -0.2834(13) 0.273(13) Uiso 1 1 d G . .
H51 H 0.5285 0.7415 -0.2907 0.327 Uiso 1 1 calc R . .
C52 C 0.5499(6) 0.7024(7) -0.3121(11) 0.233(17) Uiso 1 1 d GD . .
H52 H 0.5717 0.7210 -0.3391 0.279 Uiso 1 1 calc R . .
N3 N 0.5436(7) 0.6631(7) -0.3014(12) 0.280(17) Uiso 1 1 d GD . .
C54 C 0.5117(8) 0.6359(6) -0.2619(14) 0.275 Uiso 1 1 d GD . .
H54 H 0.5074 0.6090 -0.2545 0.336 Uiso 1 1 calc R . .
C53 C 0.5770(12) 0.6538(14) -0.318(2) 0.29(2) Uiso 1 1 d D . .
H53A H 0.5686 0.6255 -0.3059 0.352 Uiso 1 1 calc R . .
H53B H 0.6024 0.6730 -0.2960 0.352 Uiso 1 1 calc R . .
H53C H 0.5818 0.6569 -0.3647 0.352 Uiso 1 1 calc R . .
C55 C 0.4087(4) 0.5342(7) 0.0093(10) 0.166(11) Uiso 1 1 d GD . .
C56 C 0.4316(6) 0.5723(7) 0.0389(10) 0.147(10) Uiso 1 1 d G . .
H56 H 0.4199 0.5893 0.0457 0.177 Uiso 1 1 calc R . .
C57 C 0.4717(6) 0.5854(6) 0.0587(9) 0.170(12) Uiso 1 1 d G . .
H57 H 0.4874 0.6114 0.0790 0.203 Uiso 1 1 calc R . .
C58 C 0.4889(4) 0.5604(8) 0.0488(11) 0.187 Uiso 1 1 d GD . .
C59 C 0.4659(7) 0.5223(8) 0.0191(12) 0.242(18) Uiso 1 1 d G . .
H59 H 0.4777 0.5053 0.0123 0.291 Uiso 1 1 calc R . .
C60 C 0.4258(7) 0.5093(6) -0.0007(11) 0.205(15) Uiso 1 1 d G . .
H60 H 0.4102 0.4832 -0.0209 0.246 Uiso 1 1 calc R . .
C61 C 0.1627(10) 0.3318(8) 0.1367(18) 0.238(17) Uiso 1 1 d D . .
H61A H 0.1508 0.3381 0.1738 0.286 Uiso 1 1 calc R . .
H61B H 0.1755 0.3159 0.1506 0.286 Uiso 1 1 calc R . .
H61C H 0.1408 0.3157 0.1057 0.286 Uiso 1 1 calc R . .
C63 C 0.5322(7) 0.5722(14) 0.068(2) 0.240(17) Uiso 1 1 d D . .
H63A H 0.5517 0.5980 0.0462 0.288 Uiso 1 1 calc R . .
H63B H 0.5379 0.5504 0.0546 0.288 Uiso 1 1 calc R . .
H63C H 0.5353 0.5760 0.1139 0.288 Uiso 1 1 calc R . .
C1G C 0.3446(6) 0.6539(5) 0.0537(6) 0.172(5) Uiso 0.17 1 d PG A -1
C2G C 0.3285(6) 0.6182(5) 0.0906(7) 0.172(5) Uiso 0.17 1 d PG A -1
C3G C 0.3457(5) 0.6190(5) 0.1501(8) 0.172(5) Uiso 0.17 1 d PG A -1
C4G C 0.3790(4) 0.6555(6) 0.1726(8) 0.172(5) Uiso 0.17 1 d PG A -1
C5G C 0.3951(4) 0.6912(5) 0.1357(8) 0.172(5) Uiso 0.17 1 d PG A -1
C6G C 0.3779(5) 0.6904(5) 0.0762(7) 0.172(5) Uiso 0.17 1 d PG A -1
Br1G Br 0.3212(9) 0.6528(7) -0.0273(7) 0.189(6) Uiso 0.17 1 d PG A -1
C7G C 0.2925(8) 0.5788(6) 0.0662(8) 0.181(6) Uiso 0.17 1 d PG A -1
H7A H 0.2850 0.5568 0.0977 0.217 Uiso 0.17 1 calc PR A -1
H7B H 0.3001 0.5710 0.0259 0.217 Uiso 0.17 1 calc PR A -1
H7C H 0.2689 0.5829 0.0590 0.217 Uiso 0.17 1 calc PR A -1
Br2G Br 0.3237(7) 0.5703(6) 0.2004(11) 0.189(6) Uiso 0.17 1 d PG A -1
C8G C 0.3976(6) 0.6564(7) 0.2370(10) 0.181(6) Uiso 0.17 1 d PG A -1
H8A H 0.3827 0.6289 0.2564 0.217 Uiso 0.17 1 calc PR A -1
H8B H 0.3955 0.6763 0.2648 0.217 Uiso 0.17 1 calc PR A -1
H8C H 0.4267 0.6645 0.2316 0.217 Uiso 0.17 1 calc PR A -1
Br3G Br 0.4405(6) 0.7410(6) 0.1664(10) 0.189(6) Uiso 0.17 1 d PG A -1
C9G C 0.3954(7) 0.7291(5) 0.0362(9) 0.181(6) Uiso 0.17 1 d PG A -1
H9A H 0.3799 0.7232 -0.0038 0.217 Uiso 0.17 1 calc PR A -1
H9B H 0.4244 0.7387 0.0267 0.217 Uiso 0.17 1 calc PR A -1
H9C H 0.3933 0.7505 0.0598 0.217 Uiso 0.17 1 calc PR A -1
C11G C 0.3681(8) 0.6979(7) 0.0580(12) 0.195(6) Uiso 0.17 1 d PG B -2
C12G C 0.3333(9) 0.7013(8) 0.0693(14) 0.195(6) Uiso 0.17 1 d PG B -2
C13G C 0.2951(8) 0.6660(8) 0.0788(11) 0.195(6) Uiso 0.17 1 d PG B -2
C14G C 0.2917(8) 0.6272(8) 0.0770(9) 0.195(6) Uiso 0.17 1 d PG B -2
C15G C 0.3266(8) 0.6238(7) 0.0657(8) 0.195(6) Uiso 0.17 1 d PG B -2
C16G C 0.3648(8) 0.6591(8) 0.0562(8) 0.195(6) Uiso 0.17 1 d PG B -2
Br4G Br 0.4201(9) 0.7460(8) 0.0450(19) 0.215(6) Uiso 0.17 1 d PG B -2
C17G C 0.3370(9) 0.7432(8) 0.071(2) 0.205(6) Uiso 0.17 1 d PG B -2
H17D H 0.3657 0.7645 0.0636 0.246 Uiso 0.17 1 calc PR B -2
H17E H 0.3282 0.7476 0.1132 0.246 Uiso 0.17 1 calc PR B -2
H17F H 0.3194 0.7449 0.0381 0.246 Uiso 0.17 1 calc PR B -2
Br5G Br 0.2476(9) 0.6706(9) 0.0943(16) 0.215(6) Uiso 0.17 1 d PG B -2
C18G C 0.2504(9) 0.5889(8) 0.0874(13) 0.205(6) Uiso 0.17 1 d PG B -2
H18A H 0.2535 0.5645 0.0846 0.246 Uiso 0.17 1 calc PR B -2
H18B H 0.2310 0.5874 0.0545 0.246 Uiso 0.17 1 calc PR B -2
H18C H 0.2398 0.5901 0.1297 0.246 Uiso 0.17 1 calc PR B -2
Br6G Br 0.3221(9) 0.5710(7) 0.0633(16) 0.215(6) Uiso 0.17 1 d PG B -2
C19G C 0.4025(8) 0.6554(8) 0.0439(10) 0.205(6) Uiso 0.17 1 d PG B -2
H19A H 0.3948 0.6263 0.0442 0.246 Uiso 0.17 1 calc PR B -2
H19B H 0.4230 0.6701 0.0774 0.246 Uiso 0.17 1 calc PR B -2
H19C H 0.4143 0.6675 0.0022 0.246 Uiso 0.17 1 calc PR B -2
O1 O 0.2994(13) 0.2193(13) 0.1675(19) 0.181(15) Uiso 0.50 1 d P C 3
O2 O 0.3586(10) 0.2440(10) 0.2474(14) 0.131(11) Uiso 0.50 1 d P D 4

loop_
_atom_site_aniso_label
_atom_site_aniso_U_11
_atom_site_aniso_U_22
_atom_site_aniso_U_33
_atom_site_aniso_U_23
_atom_site_aniso_U_13
_atom_site_aniso_U_12
I1 0.170(3) 0.185(3) 0.295(4) 0.050(2) 0.035(2) 0.082(2)
I2 0.218(4) 0.224(4) 0.305(4) 0.009(3) 0.025(3) 0.105(3)

loop_
_atom_type_symbol
_atom_type_description
_atom_type_scat_dispersion_real
_atom_type_scat_dispersion_imag
_atom_type_scat_source
C C 0.018 0.009
;
International Tables for Crystallography
(1992, Vol. C, Tables 4.2.6.8 and 6.1.1.4)
;
H H 0.000 0.000
;
International Tables for Crystallography
(1992, Vol. C, Table 6.1.1.4)
;
Br Br -0.676 1.280
;
International Tables for Crystallography
(1992, Vol. C, Tables 4.2.6.8 and 6.1.1.4)
;
I I -0.326 6.836
;
International Tables for Crystallography
(1992, Vol. C, Tables 4.2.6.8 and 6.1.1.4)
;
N N 0.031 0.018
;
International Tables for Crystallography
(1992, Vol. C, Tables 4.2.6.8 and 6.1.1.4)
;
O O 0.049 0.032
;
International Tables for Crystallography
(1992, Vol. C, Tables 4.2.6.8 and 6.1.1.4)
;

loop_
_geom_angle_atom_site_label_1
_geom_angle_atom_site_label_2
_geom_angle_atom_site_label_3
_geom_angle
C6 C1 C2 120.00
C6 C1 C7 118.43
C2 C1 C7 121.45
C1 C2 C3 120.0
C1 C2 C19 118.19
C3 C2 C19 120.57
C4 C3 C2 120.00
C4 C3 C25 122.42
C2 C3 C25 116.88
C3 C4 C5 120.00
C3 C4 C37 118.53
C5 C4 C37 121.41
C4 C5 C6 120.0
C4 C5 C43 115.84
C6 C5 C43 124.28
C1 C6 C5 120.00
C1 C6 C55 122.77
C5 C6 C55 117.23
C12 C7 C8 120.0
C12 C7 C1 117.47
C8 C7 C1 122.53
C7 C8 C9 120.00
C10 C9 C8 120.00
C9 C10 C11 120.00
C9 C10 C13 113.67
C11 C10 C13 126.24
C12 C11 C10 120.00
C7 C12 C11 120.00
C14 C13 C18 120.00
C14 C13 C10 125.84
C18 C13 C10 114.16
C15 C14 C13 120.00
C14 C15 C16 120.00
N1 C16 C15 120.00
C16 N1 C18 120.00
C16 N1 C17 126(3)
C18 N1 C17 114(3)
C13 C18 N1 120.00
C24 C19 C20 120.00
C24 C19 C2 122.14
C20 C19 C2 117.74
C21 C20 C19 120.00
C20 C21 C22 120.00
C23 C22 C21 120.00
C23 C22 C61 113(2)
C21 C22 C61 127(2)
C24 C23 C22 120.00
C19 C24 C23 120.00
C30 C25 C26 120.00
C30 C25 C3 122.19
C26 C25 C3 117.98
C25 C26 C27 120.00
C28 C27 C26 120.00
C29 C28 C27 120.00
C29 C28 C31 120.47
C27 C28 C31 119.46
C28 C29 C30 120.00
C25 C30 C29 120.00
C32 C31 C36 120.00
C32 C31 C28 120.75
C36 C31 C28 119.38
N2 C32 C31 120.00
C32 N2 C34 120.00
C35 C34 N2 120.00
C34 C35 C36 120.00
C31 C36 C35 120.00
C42 C37 C38 120.00
C42 C37 C4 116.20
C38 C37 C4 123.56
C37 C38 C39 120.00
C40 C39 C38 120.00
C41 C40 C39 120.00
C41 C40 C62 120.00
C39 C40 C62 120.00
C40 C41 C42 120.00
C37 C42 C41 120.00
C44 C43 C48 120.00
C44 C43 C5 123.01
C48 C43 C5 117.02
C43 C44 C45 120.00
C44 C45 C46 120.00
C47 C46 C45 120.00
C47 C46 C49 120.31
C45 C46 C49 119.50
C46 C47 C48 120.00
C47 C48 C43 120.00
C54 C49 C50 120.00
C54 C49 C46 117.65
C50 C49 C46 122.19
C49 C50 C51 120.00
C52 C51 C50 120.00
N3 C52 C51 120.00
C52 N3 C54 120.00
C52 N3 C53 119.2(7)
C54 N3 C53 119.0(7)
C49 C54 N3 120.00
C56 C55 C60 120.00
C56 C55 C6 121.83
C60 C55 C6 117.93
C57 C56 C55 120.00
C56 C57 C58 120.00
C57 C58 C59 120.00
C57 C58 C63 124(3)
C59 C58 C63 116(3)
C60 C59 C58 120.00
C59 C60 C55 120.00
C2G C1G C6G 120.00
C2G C1G Br1G 120.00
C6G C1G Br1G 120.00
C1G C2G C3G 120.0
C1G C2G C7G 119.9
C3G C2G C7G 120.1
C4G C3G C2G 120.0
C4G C3G Br2G 120.0
C2G C3G Br2G 120.0
C5G C4G C3G 120.0
C5G C4G C8G 120.0
C3G C4G C8G 120.0
C4G C5G C6G 120.0
C4G C5G Br3G 120.0
C6G C5G Br3G 120.0
C1G C6G C5G 120.0
C1G C6G C9G 120.0
C5G C6G C9G 120.0
C16G C11G C12G 120.0
C16G C11G Br4G 120.0
C12G C11G Br4G 120.0
C11G C12G C13G 120.0
C11G C12G C17G 119.9
C13G C12G C17G 120.2
C14G C13G C12G 120.0
C14G C13G Br5G 120.0
C12G C13G Br5G 120.0
C13G C14G C15G 120.0
C13G C14G C18G 120.0
C15G C14G C18G 120.0
C16G C15G C14G 120.0
C16G C15G Br6G 120.0
C14G C15G Br6G 120.0
C11G C16G C15G 120.0
C11G C16G C19G 120.0
C15G C16G C19G 120.0

loop_
_geom_bond_atom_site_label_1
_geom_bond_atom_site_label_2
_geom_bond_distance
C1 C6 1.3898
C1 C2 1.3899
C1 C7 1.5209
C2 C3 1.3903
C2 C19 1.5128
C3 C4 1.3898
C3 C25 1.5274
C4 C5 1.3899
C4 C37 1.5140
C5 C6 1.3900
C5 C43 1.5130
C6 C55 1.5236
C7 C12 1.3899
C7 C8 1.3901
C8 C9 1.3900
C9 C10 1.3896
C10 C11 1.3901
C10 C13 1.4945
C11 C12 1.3899
C13 C14 1.3899
C13 C18 1.3900
C14 C15 1.3899
C15 C16 1.3903
C16 N1 1.3898
N1 C18 1.3902
N1 C17 1.49(3)
C19 C24 1.3897
C19 C20 1.3903
C20 C21 1.3899
C21 C22 1.3902
C22 C23 1.3901
C22 C61 1.51(3)
C23 C24 1.3900
C25 C30 1.3898
C25 C26 1.3899
C26 C27 1.3903
C27 C28 1.3900
C28 C29 1.3898
C28 C31 1.4957
C29 C30 1.3902
C31 C32 1.3900
C31 C36 1.3903
C32 N2 1.3899
N2 C34 1.3907
C34 C35 1.3899
C35 C36 1.3904
C37 C42 1.3950
C37 C38 1.3951
C38 C39 1.3951
C39 C40 1.3950
C40 C41 1.3949
C40 C62 1.4998
C41 C42 1.3953
C43 C44 1.3897
C43 C48 1.3905
C44 C45 1.3900
C45 C46 1.3902
C46 C47 1.3899
C46 C49 1.4924
C47 C48 1.3900
C49 C54 1.3899
C49 C50 1.3900
C50 C51 1.3901
C51 C52 1.3900
C52 N3 1.3897
N3 C54 1.3903
N3 C53 1.50(6)
C55 C56 1.3900
C55 C60 1.3901
C56 C57 1.3896
C57 C58 1.3900
C58 C59 1.3905
C58 C63 1.51(4)
C59 C60 1.3895
C1G C2G 1.3949
C1G C6G 1.3950
C1G Br1G 1.8981
C2G C3G 1.3952
C2G C7G 1.5055
C3G C4G 1.3952
C3G Br2G 1.9000
C4G C5G 1.3949
C4G C8G 1.5101
C5G C6G 1.3951
C5G Br3G 1.9002
C6G C9G 1.5097
C11G C16G 1.3947
C11G C12G 1.3950
C11G Br4G 1.8981
C12G C13G 1.3952
C12G C17G 1.5055
C13G C14G 1.3947
C13G Br5G 1.9004
C14G C15G 1.3953
C14G C18G 1.5100
C15G C16G 1.3950
C15G Br6G 1.9001
C16G C19G 1.5100
